data_7132727
loop_
_publ_author_name
'Li, Kai'
'Rajeshkumar, Thayalan'
'Zhao, Yue'
'Wang, Tianwei'
'Maron, Laurent'
'Zhu, Congqing'

_publ_section_title
;
 Temperature induced single-crystal to single-crystal transformation of
 uranium azide complexes.
;
_journal_issue 21
_journal_name_full 'Chemical communications (Cambridge, England)'
_journal_page_first 2966
_journal_page_last 2969
_journal_paper_doi 10.1039/d4cc00546e
_journal_volume 60
_journal_year 2024
_chemical_formula_moiety 'C20 H48 N10 P2 U'
_chemical_formula_sum 'C20 H48 N10 P2 U'
_chemical_formula_weight 728.65
_chemical_name_systematic 5
_space_group_crystal_system monoclinic
_space_group_IT_number 14
_space_group_name_Hall '-P 2yn'
_space_group_name_H-M_alt 'P 1 21/n 1'
_atom_sites_solution_hydrogens geom
_audit_creation_date 2024-01-29
_audit_creation_method
;
Olex2 1.5
(compiled 2023.08.24 svn.re1ec1418 for OlexSys, GUI svn.r6817)
;
_audit_update_record
;
2024-01-31 deposited with the CCDC.	2024-02-15 downloaded from the CCDC.
;
_cell_angle_alpha 90
_cell_angle_beta 104.838(2)
_cell_angle_gamma 90
_cell_formula_units_Z 2
_cell_length_a 9.8845(5)
_cell_length_b 10.6539(6)
_cell_length_c 14.7678(9)
_cell_measurement_reflns_used 6037
_cell_measurement_temperature 193.0
_cell_measurement_theta_max 25.47
_cell_measurement_theta_min 2.86
_cell_volume 1503.32(15)
_computing_cell_refinement 'SAINT V8.40B (?, 2016)'
_computing_data_reduction 'SAINT V8.40B (?, 2016)'
_computing_molecular_graphics 'Olex2 1.5 (Dolomanov et al., 2009)'
_computing_publication_material 'Olex2 1.5 (Dolomanov et al., 2009)'
_computing_structure_refinement 'SHELXL 2014/7 (Sheldrick, 2015)'
_computing_structure_solution 'olex2.solve 1.5 (Bourhis et al., 2015)'
_diffrn_ambient_temperature 193.00
_diffrn_measured_fraction_theta_full 0.999
_diffrn_measured_fraction_theta_max 0.995
_diffrn_measurement_device_type 'Bruker APEX-II CCD'
_diffrn_measurement_method '\f and \w scans'
_diffrn_radiation_type MoK\a
_diffrn_radiation_wavelength 0.71073
_diffrn_reflns_av_R_equivalents 0.0398
_diffrn_reflns_av_unetI/netI 0.0342
_diffrn_reflns_Laue_measured_fraction_full 0.999
_diffrn_reflns_Laue_measured_fraction_max 0.995
_diffrn_reflns_limit_h_max 11
_diffrn_reflns_limit_h_min -11
_diffrn_reflns_limit_k_max 12
_diffrn_reflns_limit_k_min -12
_diffrn_reflns_limit_l_max 13
_diffrn_reflns_limit_l_min -17
_diffrn_reflns_number 11019
_diffrn_reflns_point_group_measured_fraction_full 0.999
_diffrn_reflns_point_group_measured_fraction_max 0.995
_diffrn_reflns_theta_full 25.242
_diffrn_reflns_theta_max 25.476
_diffrn_reflns_theta_min 2.853
_exptl_absorpt_coefficient_mu 5.531
_exptl_absorpt_correction_T_max 0.7452
_exptl_absorpt_correction_T_min 0.5668
_exptl_absorpt_correction_type multi-scan
_exptl_absorpt_process_details
;
SADABS-2016/2 (Bruker,2016/2) was used for absorption correction.
wR2(int) was 0.1022 before and 0.0522 after correction.
The Ratio of minimum to maximum transmission is 0.7606.
The \l/2 correction factor is Not present.
;
_exptl_crystal_colour 'metallic greenish green'
_exptl_crystal_colour_lustre metallic
_exptl_crystal_colour_modifier greenish
_exptl_crystal_colour_primary green
_exptl_crystal_density_diffrn 1.610
_exptl_crystal_description block
_exptl_crystal_F_000 720
_exptl_crystal_size_max 0.18
_exptl_crystal_size_mid 0.16
_exptl_crystal_size_min 0.16
_refine_diff_density_max 0.977
_refine_diff_density_min -0.910
_refine_diff_density_rms 0.095
_refine_ls_extinction_method none
_refine_ls_goodness_of_fit_ref 1.092
_refine_ls_hydrogen_treatment constr
_refine_ls_matrix_type full
_refine_ls_number_parameters 157
_refine_ls_number_reflns 2771
_refine_ls_number_restraints 0
_refine_ls_restrained_S_all 1.092
_refine_ls_R_factor_all 0.0364
_refine_ls_R_factor_gt 0.0237
_refine_ls_shift/su_max 0.000
_refine_ls_shift/su_mean 0.000
_refine_ls_structure_factor_coef Fsqd
_refine_ls_weighting_details 'w=1/[\s^2^(Fo^2^)+(0.0192P)^2^+1.2936P] where P=(Fo^2^+2Fc^2^)/3'
_refine_ls_weighting_scheme calc
_refine_ls_wR_factor_gt 0.0525
_refine_ls_wR_factor_ref 0.0576
_reflns_Friedel_coverage 0.000
_reflns_number_gt 2149
_reflns_number_total 2771
_reflns_threshold_expression 'I > 2\s(I)'
_cod_data_source_file d4cc00546e2.cif
_cod_data_source_block lk-1_a_CCDC2
_cod_depositor_comments 'Adding full bibliography for 7132717--7132729.cif.'
_cod_original_cell_volume 1503.31(15)
_cod_database_code 7132727
_shelx_shelxl_version_number 2014/7
_shelx_space_group_comment
;
The symmetry employed for this shelxl refinement is uniquely defined
by the following loop, which should always be used as a source of
symmetry information in preference to the above space-group names.
They are only intended as comments.
;
_shelx_estimated_absorpt_t_max 0.471
_shelx_estimated_absorpt_t_min 0.436
_olex2_refinement_description
;
1. Fixed Uiso
 At 1.2 times of:
  All C(H) groups, All C(H,H) groups
 At 1.5 times of:
  All C(H,H,H) groups
2.a Ternary CH refined with riding coordinates:
 C5(H5), C8(H8)
2.b Secondary CH2 refined with riding coordinates:
 C4(H4A,H4B), C3(H3A,H3B)
2.c Idealised Me refined as rotating group:
 C2(H2A,H2B,H2C), C6(H6A,H6B,H6C), C1(H1A,H1B,H1C), C10(H10A,H10B,H10C),
 C7(H7A,H7B,H7C), C9(H9A,H9B,H9C)
;
_olex2_submission_special_instructions 'No special instructions were received'

loop_
_space_group_symop_operation_xyz
'x, y, z'
'-x+1/2, y+1/2, -z+1/2'
'-x, -y, -z'
'x-1/2, -y-1/2, z-1/2'

loop_
_atom_site_label
_atom_site_type_symbol
_atom_site_fract_x
_atom_site_fract_y
_atom_site_fract_z
_atom_site_U_iso_or_equiv
_atom_site_adp_type
_atom_site_occupancy
_atom_site_site_symmetry_order
_atom_site_calc_flag
_atom_site_refinement_flags_posn
_atom_site_refinement_flags_adp
_atom_site_refinement_flags_occupancy
_atom_site_disorder_assembly
_atom_site_disorder_group
U1 U 0.5000 0.5000 0.5000 0.02464(8) Uani 1 2 d S . P . .
P1 P 0.65046(12) 0.27485(10) 0.45310(9) 0.0318(3) Uani 1 1 d . . . . .
N1 N 0.2502(4) 0.3891(3) 0.4842(3) 0.0352(9) Uani 1 1 d . . . . .
N2 N 0.4848(4) 0.2988(3) 0.4475(3) 0.0341(9) Uani 1 1 d . . . . .
N4 N 0.4784(4) 0.6124(3) 0.2771(3) 0.0392(9) Uani 1 1 d . . . . .
N3 N 0.4554(4) 0.5676(3) 0.3453(3) 0.0405(9) Uani 1 1 d . . . . .
C2 C 0.1778(5) 0.4216(4) 0.5572(4) 0.0457(13) Uani 1 1 d . . . . .
H2A H 0.2379 0.4001 0.6190 0.069 Uiso 1 1 calc R U . . .
H2B H 0.0900 0.3745 0.5463 0.069 Uiso 1 1 calc R U . . .
H2C H 0.1577 0.5118 0.5547 0.069 Uiso 1 1 calc R U . . .
C5 C 0.7110(5) 0.1360(4) 0.5269(3) 0.0355(10) Uani 1 1 d . . . . .
H5 H 0.6536 0.0624 0.4974 0.043 Uiso 1 1 calc R U . . .
C4 C 0.3669(5) 0.2135(4) 0.4271(4) 0.0427(12) Uani 1 1 d . . . . .
H4A H 0.3996 0.1262 0.4413 0.051 Uiso 1 1 calc R U . . .
H4B H 0.3167 0.2187 0.3600 0.051 Uiso 1 1 calc R U . . .
C6 C 0.6919(6) 0.1522(4) 0.6251(4) 0.0495(13) Uani 1 1 d . . . . .
H6A H 0.7434 0.2266 0.6542 0.074 Uiso 1 1 calc R U . . .
H6B H 0.7277 0.0779 0.6627 0.074 Uiso 1 1 calc R U . . .
H6C H 0.5922 0.1627 0.6217 0.074 Uiso 1 1 calc R U . . .
C3 C 0.2708(5) 0.2509(4) 0.4871(4) 0.0418(12) Uani 1 1 d . . . . .
H3A H 0.1793 0.2085 0.4641 0.050 Uiso 1 1 calc R U . . .
H3B H 0.3117 0.2239 0.5526 0.050 Uiso 1 1 calc R U . . .
C1 C 0.1621(5) 0.4293(5) 0.3925(4) 0.0488(13) Uani 1 1 d . . . . .
H1A H 0.1417 0.5191 0.3946 0.073 Uiso 1 1 calc R U . . .
H1B H 0.0743 0.3818 0.3779 0.073 Uiso 1 1 calc R U . . .
H1C H 0.2118 0.4138 0.3441 0.073 Uiso 1 1 calc R U . . .
C8 C 0.6709(5) 0.2211(4) 0.3376(3) 0.0407(11) Uani 1 1 d . . . . .
H8 H 0.7731 0.2073 0.3445 0.049 Uiso 1 1 calc R U . . .
C10 C 0.6239(6) 0.3248(5) 0.2649(4) 0.0572(15) Uani 1 1 d . . . . .
H10A H 0.5252 0.3444 0.2590 0.086 Uiso 1 1 calc R U . . .
H10B H 0.6357 0.2964 0.2043 0.086 Uiso 1 1 calc R U . . .
H10C H 0.6808 0.4000 0.2849 0.086 Uiso 1 1 calc R U . . .
N5 N 0.4998(6) 0.6551(5) 0.2111(4) 0.0776(17) Uani 1 1 d . . . . .
C7 C 0.8654(5) 0.1078(5) 0.5308(4) 0.0601(15) Uani 1 1 d . . . . .
H7A H 0.8738 0.0863 0.4679 0.090 Uiso 1 1 calc R U . . .
H7B H 0.8980 0.0371 0.5733 0.090 Uiso 1 1 calc R U . . .
H7C H 0.9225 0.1820 0.5536 0.090 Uiso 1 1 calc R U . . .
C9 C 0.5964(7) 0.0978(5) 0.3029(4) 0.0629(16) Uani 1 1 d . . . . .
H9A H 0.6311 0.0315 0.3491 0.094 Uiso 1 1 calc R U . . .
H9B H 0.6148 0.0746 0.2430 0.094 Uiso 1 1 calc R U . . .
H9C H 0.4954 0.1081 0.2946 0.094 Uiso 1 1 calc R U . . .

loop_
_atom_site_aniso_label
_atom_site_aniso_U_11
_atom_site_aniso_U_22
_atom_site_aniso_U_33
_atom_site_aniso_U_23
_atom_site_aniso_U_13
_atom_site_aniso_U_12
U1 0.03045(12) 0.01803(10) 0.02814(12) 0.00024(11) 0.01244(9) 0.00011(10)
P1 0.0416(6) 0.0212(5) 0.0361(6) 0.0000(5) 0.0166(5) 0.0033(5)
N1 0.039(2) 0.0291(19) 0.041(2) -0.0010(18) 0.0164(19) -0.0009(16)
N2 0.044(2) 0.0210(17) 0.041(2) -0.0030(16) 0.0161(18) -0.0017(15)
N4 0.044(2) 0.036(2) 0.038(2) 0.007(2) 0.0098(19) 0.0068(18)
N3 0.060(3) 0.031(2) 0.033(2) 0.0073(18) 0.018(2) 0.0105(19)
C2 0.040(3) 0.043(3) 0.064(4) -0.004(3) 0.031(3) -0.007(2)
C5 0.043(3) 0.021(2) 0.041(3) 0.003(2) 0.009(2) 0.0066(19)
C4 0.045(3) 0.027(2) 0.059(3) -0.008(2) 0.018(3) -0.004(2)
C6 0.065(3) 0.034(3) 0.051(3) 0.010(2) 0.017(3) 0.010(2)
C3 0.042(3) 0.030(2) 0.057(3) -0.001(2) 0.020(3) -0.006(2)
C1 0.043(3) 0.049(3) 0.053(3) 0.000(3) 0.009(3) -0.002(2)
C8 0.052(3) 0.035(2) 0.041(3) -0.003(2) 0.023(2) 0.006(2)
C10 0.088(4) 0.047(3) 0.039(3) -0.005(3) 0.020(3) 0.012(3)
N5 0.081(4) 0.095(4) 0.067(3) 0.047(3) 0.038(3) 0.020(3)
C7 0.058(3) 0.060(3) 0.065(4) 0.008(3) 0.021(3) 0.026(3)
C9 0.100(5) 0.042(3) 0.056(4) -0.021(3) 0.038(3) -0.012(3)

loop_
_atom_type_symbol
_atom_type_description
_atom_type_scat_dispersion_real
_atom_type_scat_dispersion_imag
_atom_type_scat_source
C C 0.0033 0.0016 'International Tables Vol C Tables 4.2.6.8 and 6.1.1.4'
H H 0.0000 0.0000 'International Tables Vol C Tables 4.2.6.8 and 6.1.1.4'
N N 0.0061 0.0033 'International Tables Vol C Tables 4.2.6.8 and 6.1.1.4'
P P 0.1023 0.0942 'International Tables Vol C Tables 4.2.6.8 and 6.1.1.4'
U U -9.6767 9.6646 'International Tables Vol C Tables 4.2.6.8 and 6.1.1.4'

loop_
_geom_angle_atom_site_label_1
_geom_angle_atom_site_label_2
_geom_angle_atom_site_label_3
_geom_angle
_geom_angle_site_symmetry_1
_geom_angle_site_symmetry_3
_geom_angle_publ_flag
P1 U1 P1 180.0 3_666 . ?
N1 U1 P1 97.31(8) . . ?
N1 U1 P1 97.30(8) 3_666 3_666 ?
N1 U1 P1 82.70(8) . 3_666 ?
N1 U1 P1 82.69(8) 3_666 . ?
N1 U1 N1 180.0 3_666 . ?
N2 U1 P1 32.73(9) . . ?
N2 U1 P1 147.27(9) 3_666 . ?
N2 U1 P1 147.27(9) . 3_666 ?
N2 U1 P1 32.73(9) 3_666 3_666 ?
N2 U1 N1 64.99(11) . . ?
N2 U1 N1 115.01(11) . 3_666 ?
N2 U1 N1 64.99(11) 3_666 3_666 ?
N2 U1 N1 115.01(11) 3_666 . ?
N2 U1 N2 180.0 . 3_666 ?
N2 U1 N3 88.73(13) . . ?
N2 U1 N3 88.73(13) 3_666 3_666 ?
N2 U1 N3 91.27(13) . 3_666 ?
N2 U1 N3 91.27(13) 3_666 . ?
N3 U1 P1 89.93(9) 3_666 . ?
N3 U1 P1 90.07(9) 3_666 3_666 ?
N3 U1 P1 90.07(9) . . ?
N3 U1 P1 89.93(9) . 3_666 ?
N3 U1 N1 83.56(13) 3_666 . ?
N3 U1 N1 83.56(13) . 3_666 ?
N3 U1 N1 96.44(13) 3_666 3_666 ?
N3 U1 N1 96.44(13) . . ?
N3 U1 N3 180.0 3_666 . ?
N2 P1 U1 48.53(12) . . ?
N2 P1 C5 108.87(19) . . ?
N2 P1 C8 110.1(2) . . ?
C5 P1 U1 127.66(15) . . ?
C5 P1 C8 101.6(2) . . ?
C8 P1 U1 129.48(15) . . ?
C2 N1 U1 116.0(3) . . ?
C2 N1 C3 107.4(3) . . ?
C3 N1 U1 108.4(2) . . ?
C1 N1 U1 105.3(3) . . ?
C1 N1 C2 108.6(4) . . ?
C1 N1 C3 111.1(4) . . ?
P1 N2 U1 98.75(16) . . ?
C4 N2 U1 130.0(3) . . ?
C4 N2 P1 130.8(3) . . ?
N5 N4 N3 179.5(6) . . ?
N4 N3 U1 158.0(4) . . ?
N1 C2 H2A 109.5 . . ?
N1 C2 H2B 109.5 . . ?
N1 C2 H2C 109.5 . . ?
H2A C2 H2B 109.5 . . ?
H2A C2 H2C 109.5 . . ?
H2B C2 H2C 109.5 . . ?
P1 C5 H5 108.0 . . ?
C6 C5 P1 111.8(3) . . ?
C6 C5 H5 108.0 . . ?
C6 C5 C7 110.5(4) . . ?
C7 C5 P1 110.3(3) . . ?
C7 C5 H5 108.0 . . ?
N2 C4 H4A 110.1 . . ?
N2 C4 H4B 110.1 . . ?
N2 C4 C3 107.8(4) . . ?
H4A C4 H4B 108.5 . . ?
C3 C4 H4A 110.1 . . ?
C3 C4 H4B 110.1 . . ?
C5 C6 H6A 109.5 . . ?
C5 C6 H6B 109.5 . . ?
C5 C6 H6C 109.5 . . ?
H6A C6 H6B 109.5 . . ?
H6A C6 H6C 109.5 . . ?
H6B C6 H6C 109.5 . . ?
N1 C3 C4 110.3(4) . . ?
N1 C3 H3A 109.6 . . ?
N1 C3 H3B 109.6 . . ?
C4 C3 H3A 109.6 . . ?
C4 C3 H3B 109.6 . . ?
H3A C3 H3B 108.1 . . ?
N1 C1 H1A 109.5 . . ?
N1 C1 H1B 109.5 . . ?
N1 C1 H1C 109.5 . . ?
H1A C1 H1B 109.5 . . ?
H1A C1 H1C 109.5 . . ?
H1B C1 H1C 109.5 . . ?
P1 C8 H8 107.2 . . ?
C10 C8 P1 109.7(3) . . ?
C10 C8 H8 107.2 . . ?
C10 C8 C9 110.7(4) . . ?
C9 C8 P1 114.6(3) . . ?
C9 C8 H8 107.2 . . ?
C8 C10 H10A 109.5 . . ?
C8 C10 H10B 109.5 . . ?
C8 C10 H10C 109.5 . . ?
H10A C10 H10B 109.5 . . ?
H10A C10 H10C 109.5 . . ?
H10B C10 H10C 109.5 . . ?
C5 C7 H7A 109.5 . . ?
C5 C7 H7B 109.5 . . ?
C5 C7 H7C 109.5 . . ?
H7A C7 H7B 109.5 . . ?
H7A C7 H7C 109.5 . . ?
H7B C7 H7C 109.5 . . ?
C8 C9 H9A 109.5 . . ?
C8 C9 H9B 109.5 . . ?
C8 C9 H9C 109.5 . . ?
H9A C9 H9B 109.5 . . ?
H9A C9 H9C 109.5 . . ?
H9B C9 H9C 109.5 . . ?

loop_
_geom_bond_atom_site_label_1
_geom_bond_atom_site_label_2
_geom_bond_distance
_geom_bond_site_symmetry_2
_geom_bond_publ_flag
U1 P1 2.9955(11) . ?
U1 P1 2.9955(11) 3_666 ?
U1 N1 2.694(3) . ?
U1 N1 2.694(3) 3_666 ?
U1 N2 2.271(3) . ?
U1 N2 2.271(3) 3_666 ?
U1 N3 2.328(4) . ?
U1 N3 2.327(4) 3_666 ?
P1 N2 1.639(4) . ?
P1 C5 1.844(4) . ?
P1 C8 1.859(4) . ?
N1 C2 1.479(5) . ?
N1 C3 1.485(5) . ?
N1 C1 1.474(6) . ?
N2 C4 1.447(5) . ?
N4 N3 1.188(5) . ?
N4 N5 1.143(5) . ?
C2 H2A 0.9800 . ?
C2 H2B 0.9800 . ?
C2 H2C 0.9800 . ?
C5 H5 1.0000 . ?
C5 C6 1.520(6) . ?
C5 C7 1.542(6) . ?
C4 H4A 0.9900 . ?
C4 H4B 0.9900 . ?
C4 C3 1.509(6) . ?
C6 H6A 0.9800 . ?
C6 H6B 0.9800 . ?
C6 H6C 0.9800 . ?
C3 H3A 0.9900 . ?
C3 H3B 0.9900 . ?
C1 H1A 0.9800 . ?
C1 H1B 0.9800 . ?
C1 H1C 0.9800 . ?
C8 H8 1.0000 . ?
C8 C10 1.526(6) . ?
C8 C9 1.529(6) . ?
C10 H10A 0.9800 . ?
C10 H10B 0.9800 . ?
C10 H10C 0.9800 . ?
C7 H7A 0.9800 . ?
C7 H7B 0.9800 . ?
C7 H7C 0.9800 . ?
C9 H9A 0.9800 . ?
C9 H9B 0.9800 . ?
C9 H9C 0.9800 . ?

loop_
_geom_torsion_atom_site_label_1
_geom_torsion_atom_site_label_2
_geom_torsion_atom_site_label_3
_geom_torsion_atom_site_label_4
_geom_torsion
_geom_torsion_site_symmetry_1
_geom_torsion_site_symmetry_2
_geom_torsion_site_symmetry_3
_geom_torsion_site_symmetry_4
_geom_torsion_publ_flag
U1 P1 N2 C4 -173.0(5) . . . . ?
U1 P1 C5 C6 -7.0(4) . . . . ?
U1 P1 C5 C7 -130.4(3) . . . . ?
U1 P1 C8 C10 12.0(5) . . . . ?
U1 P1 C8 C9 -113.2(4) . . . . ?
U1 N1 C3 C4 -43.6(4) . . . . ?
U1 N2 C4 C3 -27.0(6) . . . . ?
P1 N2 C4 C3 144.0(4) . . . . ?
N2 P1 C5 C6 -58.6(4) . . . . ?
N2 P1 C5 C7 178.0(3) . . . . ?
N2 P1 C8 C10 64.3(4) . . . . ?
N2 P1 C8 C9 -60.9(4) . . . . ?
N2 C4 C3 N1 45.6(5) . . . . ?
C2 N1 C3 C4 -169.7(4) . . . . ?
C5 P1 N2 U1 124.03(18) . . . . ?
C5 P1 N2 C4 -49.0(5) . . . . ?
C5 P1 C8 C10 179.5(4) . . . . ?
C5 P1 C8 C9 54.3(4) . . . . ?
C1 N1 C3 C4 71.6(5) . . . . ?
C8 P1 N2 U1 -125.45(18) . . . . ?
C8 P1 N2 C4 61.5(5) . . . . ?
C8 P1 C5 C6 -174.8(3) . . . . ?
C8 P1 C5 C7 61.8(4) . . . . ?
